data_2002900
loop_
_publ_author_name
'Ptasiewicz-B\;ak, H.'
'Olovsson, I.'
'McIntyre, G.J.'

_publ_section_title
;
 Structure, Charge and Spin Density in Na~2~Ni(CN)~4~.3H~2~O at 295 and
 30 K
;
_journal_issue 5
_journal_name_full 'Acta Crystallographica Section B'
_journal_page_first 600
_journal_page_last 612
_journal_paper_doi 10.1107/S0108768198002286
_journal_volume 54
_journal_year 1998
_chemical_formula_iupac 'Na2Ni(CN)4.3(H2 O)'
_chemical_formula_moiety 'Ni C4 N4 Na2, 3H2 O'
_chemical_formula_sum 'C4 H6 N4 Na2 Ni O3'
_chemical_formula_weight 262.81
_space_group_IT_number 2
_symmetry_cell_setting triclinic
_symmetry_space_group_name_Hall '-P 1'
_symmetry_space_group_name_H-M 'P -1'
_atom_type_scat_source 'Sears (1986)'
_cell_angle_alpha 89.333(6)
_cell_angle_beta 87.336(7)
_cell_angle_gamma 83.621(6)
_cell_formula_units_Z 4
_cell_length_a 7.320(2)
_cell_length_b 8.902(2)
_cell_length_c 15.204(4)
_cell_measurement_reflns_used 454
_cell_measurement_temperature 30
_cell_measurement_theta_max 33.2
_cell_measurement_theta_min 3
_cell_volume 983.5(4)
_diffrn_measurement_device 'D9 four-circle'
_diffrn_measurement_method \w-x\q
_diffrn_radiation_probe neutron
_diffrn_radiation_type neutron
_diffrn_radiation_wavelength 0.8417(2)
_diffrn_reflns_av_R_equivalents 0.015
_diffrn_reflns_limit_h_max 9
_diffrn_reflns_limit_h_min -4
_diffrn_reflns_limit_k_max 12
_diffrn_reflns_limit_k_min -12
_diffrn_reflns_limit_l_max 20
_diffrn_reflns_limit_l_min -20
_diffrn_reflns_number 4946
_diffrn_reflns_theta_max 33.2
_diffrn_standards_decay_% 0
_diffrn_standards_interval_count 50
_diffrn_standards_number 1
_exptl_absorpt_coefficient_mu 0.101
_exptl_absorpt_correction_T_max 0.8646
_exptl_absorpt_correction_T_min 0.7532
_exptl_absorpt_correction_type 'Gaussian (Coppens, Leiserowitz & Rabinovich, 1965)'
_exptl_crystal_colour orange
_exptl_crystal_density_diffrn 1.775
_exptl_crystal_density_meas ?
_exptl_crystal_description 'trapezoidal prism'
_exptl_crystal_size_max 3.75
_exptl_crystal_size_mid 2.80
_exptl_crystal_size_min 1.65
_refine_ls_extinction_coef y=0.89
_refine_ls_extinction_method 'Gaussian type I isotropic (Becker & Coppens, 1974, 1975)'
_refine_ls_goodness_of_fit_obs 2.191
_refine_ls_hydrogen_treatment refined
_refine_ls_number_parameters 365
_refine_ls_number_reflns 4377
_refine_ls_R_factor_obs 0.0493
_refine_ls_shift/esd_max 0.01
_refine_ls_structure_factor_coef Fsqd
_refine_ls_weighting_details 'w = 1/[\s^2^(F~o~^2^) + k^2^F~o~^4^]'
_refine_ls_weighting_scheme calc
_refine_ls_wR_factor_obs 0.0685
_reflns_number_observed 4377
_reflns_number_total 4377
_reflns_observed_criterion 'all reflections used'
_cod_data_source_file ab0396.cif
_cod_data_source_block ab396b
_cod_depositor_comments
;
The following automatic conversions were performed:

'_refine_ls_weighting_scheme' value 'w = 1/[\s^2^(F~o~^2^) +
k^2^F~o~^4^]' was changed to 'calc'. New tag
'_refine_ls_weighting_details' was created. The value of the new tag
was set to 'w = 1/[\s^2^(F~o~^2^) + k^2^F~o~^4^]'.

Automatic conversion script
Id: cif_fix_values 3143 2015-03-26 13:38:13Z robertas 
;
_cod_original_cell_volume 983.0(10)
_cod_original_sg_symbol_H-M 'P - 1'
_cod_original_formula_sum 'H6 Ni1 Na2 C4 N4 O3'
_cod_database_code 2002900

loop_
_symmetry_equiv_pos_as_xyz
x,y,z
-x,-y,-z

loop_
_atom_site_label
_atom_site_fract_x
_atom_site_fract_y
_atom_site_fract_z
_atom_site_U_iso_or_equiv
Ni1 .24971(10) .51153(8) .48292(5) .0046(3)
Ni2 .25408(10) -.01180(8) .01299(5) .0042(3)
Na1 .1864(3) .0758(2) .68890(10) .0077(9)
Na2 .2600(3) .4319(2) .80710(10) .0075(9)
Na3 .0468(3) .2418(2) .24320(10) .0067(8)
Na4 .5 .0 .5 .0074(9)
Na5 .5 .5 .0 .0072(10)
O1 .4643(2) .6088(2) .85580(10) .0082(6)
O2 .0059(2) .5917(2) .88050(10) .0079(6)
O3 .4431(2) -.1104(2) .64410(10) .0080(6)
O4 -.0327(2) -.0792(2) .63100(10) .0085(6)
O5 .0067(2) .2876(2) .75930(10) .0090(6)
O6 .4385(2) .2231(2) .73600(10) .0083(6)
C1 .2290(2) .31190(10) .51750(10) .0068(5)
C2 .2609(2) .45680(10) .36430(10) .0065(5)
C3 .2324(2) .56690(10) .60130(10) .0067(5)
C4 .2775(2) .71060(10) .44960(10) .0070(5)
C5 .2873(2) .18440(10) -.02360(10) .0069(5)
C6 .3089(2) .03410(10) .12840(10) .0066(5)
C7 .2225(2) -.21190(10) .04490(10) .0066(5)
C8 .1973(2) -.05350(10) -.10180(10) .0064(5)
N1 .22240(10) .18710(10) .54090(10) .0088(4)
N2 .26300(10) .42640(10) .28950(10) .0087(4)
N3 .21600(10) .60200(10) .67530(10) .0085(4)
N4 .29730(10) .83440(10) .42780(10) .0093(4)
N5 .30930(10) .30620(10) -.04860(10) .0087(3)
N6 .34020(10) .06440(10) .20030(10) .0084(4)
N7 .20400(10) -.33790(10) .06200(10) .0084(4)
N8 .16100(10) -.08060(10) -.17370(10) .0090(4)
H11 .5683(4) .6015(4) .8133(2) .0250(10)
H12 .4097(5) .7114(3) .8518(2) .0300(10)
H21 .0401(5) .6361(4) .9334(2) .0300(10)
H22 -.0818(4) .5235(3) .9010(2) .0250(10)
H31 .5296(4) -.1079(4) .6902(2) .0250(10)
H32 .4018(5) -.2091(3) .6479(2) .0290(10)
H41 -.1348(4) -.0079(3) .6155(2) .0260(10)
H42 -.0003(6) -.1327(4) .5775(2) .035(2)
H51 -.0744(5) .3604(4) .7284(2) .0310(10)
H52 -.0611(5) .2698(4) .8134(2) .0310(10)
H61 .5143(5) .2305(4) .6832(2) .0290(10)
H62 .5115(5) .1507(4) .7718(2) .0290(10)
